data_7031561
loop_
_publ_author_name
'Misra, Rajneesh'
'Jadhav, Thaksen'
'Dhokale, Bhausaheb'
'Gautam, Prabhat'
'Sharma, Rekha'
'Maragani, Ramesh'
'Mobin, Shaikh M.'

_publ_section_title
;
 Carbazole-BODIPY conjugates: design, synthesis, structure and properties.
;
_journal_issue 34
_journal_name_full 'Dalton transactions (Cambridge, England : 2003)'
_journal_page_first 13076
_journal_paper_doi 10.1039/c4dt00983e
_journal_volume 43
_journal_year 2014
_chemical_formula_sum 'C33 H34 B F2 N3'
_chemical_formula_weight 521.44
_chemical_name_systematic
;
 ?
;
_space_group_IT_number 33
_symmetry_cell_setting orthorhombic
_symmetry_space_group_name_Hall 'P 2c -2n'
_symmetry_space_group_name_H-M 'P n a 21'
_atom_sites_solution_hydrogens geom
_atom_sites_solution_primary direct
_atom_sites_solution_secondary difmap
_audit_creation_method SHELXL-97
_cell_angle_alpha 90.00
_cell_angle_beta 90.00
_cell_angle_gamma 90.00
_cell_formula_units_Z 4
_cell_length_a 17.3150(5)
_cell_length_b 16.0128(6)
_cell_length_c 10.1781(3)
_cell_measurement_reflns_used 6064
_cell_measurement_temperature 150(2)
_cell_measurement_theta_max 27.2710
_cell_measurement_theta_min 3.4610
_cell_volume 2822.00(16)
_computing_cell_refinement 'CrysAlis RED, Oxford Diffraction Ltd.,'
_computing_data_collection 'CrysAlis CCD, Oxford Diffraction Ltd.,'
_computing_data_reduction 'CrysAlis RED, Oxford Diffraction Ltd.,'
_computing_molecular_graphics Ortep3
_computing_publication_material Shelx97
_computing_structure_refinement 'SHELXL-97 (Sheldrick, 1997)'
_computing_structure_solution 'SHELXS-97 (Sheldrick, 1997)'
_diffrn_ambient_temperature 150(2)
_diffrn_detector_area_resol_mean 15.9948
_diffrn_measured_fraction_theta_full 0.997
_diffrn_measured_fraction_theta_max 0.997
_diffrn_measurement_device_type 'OXFORD DIFFRACTION SUPER NOVA'
_diffrn_measurement_method \w/q-scan
_diffrn_radiation_monochromator graphite
_diffrn_radiation_source 'Micro-Focus (Mo) X-ray Source'
_diffrn_radiation_type MoK\a
_diffrn_radiation_wavelength 0.71073
_diffrn_reflns_av_R_equivalents 0.0458
_diffrn_reflns_av_sigmaI/netI 0.0424
_diffrn_reflns_limit_h_max 20
_diffrn_reflns_limit_h_min -20
_diffrn_reflns_limit_k_max 18
_diffrn_reflns_limit_k_min -19
_diffrn_reflns_limit_l_max 12
_diffrn_reflns_limit_l_min -11
_diffrn_reflns_number 20965
_diffrn_reflns_theta_full 25.00
_diffrn_reflns_theta_max 25.00
_diffrn_reflns_theta_min 3.09
_exptl_absorpt_coefficient_mu 0.081
_exptl_absorpt_correction_T_max 0.9833
_exptl_absorpt_correction_T_min 0.9739
_exptl_absorpt_correction_type multi-scan
_exptl_absorpt_process_details
;
CrysAlis RED, Oxford Diffraction Ltd.,
Version 1.171.31.7 (release 18-10-2006 CrysAlis171 .NET)
(compiled Oct 18 2006,16:28:17)
Empirical absorption correction using spherical harmonics,
 implemented in SCALE3 ABSPACK scaling algorithm.
;
_exptl_crystal_colour orange
_exptl_crystal_density_diffrn 1.227
_exptl_crystal_density_method 'not measured'
_exptl_crystal_description block
_exptl_crystal_F_000 1104
_exptl_crystal_size_max 0.33
_exptl_crystal_size_mid 0.26
_exptl_crystal_size_min 0.21
_refine_diff_density_max 0.180
_refine_diff_density_min -0.192
_refine_diff_density_rms 0.032
_refine_ls_abs_structure_details 'Flack H D (1983), Acta Cryst. A39, 876-881'
_refine_ls_abs_structure_Flack 1.5(10)
_refine_ls_extinction_method none
_refine_ls_goodness_of_fit_ref 1.017
_refine_ls_hydrogen_treatment riding
_refine_ls_matrix_type full
_refine_ls_number_parameters 359
_refine_ls_number_reflns 4886
_refine_ls_number_restraints 1
_refine_ls_restrained_S_all 1.017
_refine_ls_R_factor_all 0.0609
_refine_ls_R_factor_gt 0.0461
_refine_ls_shift/su_max 0.000
_refine_ls_shift/su_mean 0.000
_refine_ls_structure_factor_coef Fsqd
_refine_ls_weighting_details 'calc w=1/[\s^2^(Fo^2^)+(0.0593P)^2^+0.3475P] where P=(Fo^2^+2Fc^2^)/3'
_refine_ls_weighting_scheme calc
_refine_ls_wR_factor_gt 0.1099
_refine_ls_wR_factor_ref 0.1203
_reflns_number_gt 4017
_reflns_number_total 4886
_reflns_threshold_expression >2sigma(I)
_cod_data_source_file c4dt00983e2.cif
_cod_data_source_block rm124
_cod_depositor_comments
;
The following automatic conversions were performed:

'_symmetry_cell_setting' value 'Orthorhombic' changed to
'orthorhombic' according to
/usr/data/users/saulius/crontab/automatic-downloads/rss-feeds/RSC/lib/dictionaries/cif_core.dic
dictionary named 'cif_core.dic' version 2.4.2 from 2011-04-26.

Automatic conversion script
Id: cif_fix_values 2281 2013-09-26 08:29:07Z andrius 

 Adding full bibliography for 7031561--7031563.cif.
;
_cod_database_code 7031561

loop_
_symmetry_equiv_pos_as_xyz
'x, y, z'
'-x, -y, z+1/2'
'-x+1/2, y+1/2, z+1/2'
'x+1/2, -y+1/2, z'

loop_
_atom_site_label
_atom_site_type_symbol
_atom_site_fract_x
_atom_site_fract_y
_atom_site_fract_z
_atom_site_U_iso_or_equiv
_atom_site_adp_type
_atom_site_occupancy
_atom_site_symmetry_multiplicity
_atom_site_calc_flag
_atom_site_refinement_flags
B1 B 0.54208(17) 0.1315(2) 0.8886(3) 0.0441(7) Uani 1 1 d .
F1 F 0.56299(10) 0.21134(12) 0.85078(19) 0.0718(5) Uani 1 1 d .
F2 F 0.60475(9) 0.07857(12) 0.87751(17) 0.0658(5) Uani 1 1 d .
N1 N 0.51122(12) 0.13270(14) 1.0312(2) 0.0429(5) Uani 1 1 d .
N2 N 0.47527(12) 0.09935(14) 0.8029(2) 0.0433(5) Uani 1 1 d .
N3 N 0.10500(12) -0.05243(14) 0.9468(2) 0.0435(5) Uani 1 1 d .
C1 C 0.54460(17) 0.1672(2) 1.1362(3) 0.0617(8) Uani 1 1 d .
H1 H 0.5916 0.1978 1.1347 0.074 Uiso 1 1 calc R
C2 C 0.50058(19) 0.1519(3) 1.2488(3) 0.0709(10) Uani 1 1 d .
H2 H 0.5116 0.1708 1.3353 0.085 Uiso 1 1 calc R
C3 C 0.43851(17) 0.1047(2) 1.2107(3) 0.0567(8) Uani 1 1 d .
H3 H 0.3990 0.0837 1.2664 0.068 Uiso 1 1 calc R
C4 C 0.44414(14) 0.09306(17) 1.0742(3) 0.0420(6) Uani 1 1 d .
C5 C 0.39299(14) 0.05719(16) 0.9837(3) 0.0392(6) Uani 1 1 d .
C6 C 0.40853(14) 0.05998(16) 0.8493(3) 0.0408(6) Uani 1 1 d .
C7 C 0.36684(16) 0.0310(2) 0.7398(3) 0.0559(8) Uani 1 1 d .
H7 H 0.3193 0.0015 0.7419 0.067 Uiso 1 1 calc R
C8 C 0.40746(19) 0.0533(2) 0.6288(3) 0.0652(9) Uani 1 1 d .
H8 H 0.3931 0.0426 0.5403 0.078 Uiso 1 1 calc R
C9 C 0.47351(18) 0.0943(2) 0.6714(3) 0.0587(8) Uani 1 1 d .
H9 H 0.5123 0.1160 0.6149 0.070 Uiso 1 1 calc R
C10 C 0.32453(15) 0.01874(17) 1.0320(3) 0.0454(7) Uani 1 1 d .
C11 C 0.26636(14) -0.01299(16) 1.0737(3) 0.0426(6) Uani 1 1 d .
C12 C 0.20220(14) -0.05429(16) 1.1336(3) 0.0397(6) Uani 1 1 d .
C13 C 0.21179(14) -0.08200(16) 1.2632(3) 0.0412(6) Uani 1 1 d .
H13 H 0.2586 -0.0684 1.3070 0.049 Uiso 1 1 calc R
C14 C 0.15626(13) -0.12885(16) 1.3323(3) 0.0389(6) Uani 1 1 d .
C15 C 0.08846(14) -0.14978(16) 1.2648(3) 0.0406(6) Uani 1 1 d .
H15 H 0.0504 -0.1832 1.3068 0.049 Uiso 1 1 calc R
C16 C 0.07626(13) -0.12211(16) 1.1369(3) 0.0377(6) Uani 1 1 d .
C17 C 0.13213(13) -0.07388(15) 1.0706(3) 0.0378(6) Uani 1 1 d .
C18 C 0.03001(14) -0.08461(17) 0.9342(3) 0.0418(6) Uani 1 1 d .
C19 C -0.02246(16) -0.0768(2) 0.8322(3) 0.0520(7) Uani 1 1 d .
H19 H -0.0100 -0.0460 0.7553 0.062 Uiso 1 1 calc R
C20 C -0.09402(16) -0.11542(19) 0.8459(3) 0.0521(7) Uani 1 1 d .
H20 H -0.1304 -0.1101 0.7765 0.062 Uiso 1 1 calc R
C21 C -0.11516(15) -0.16191(17) 0.9573(3) 0.0441(6) Uani 1 1 d .
C22 C -0.06156(14) -0.16860(16) 1.0583(3) 0.0411(6) Uani 1 1 d .
H22 H -0.0741 -0.1997 1.1349 0.049 Uiso 1 1 calc R
C23 C 0.01060(13) -0.13007(17) 1.0483(3) 0.0381(6) Uani 1 1 d .
C24 C 0.17142(15) -0.15695(18) 1.4731(3) 0.0463(7) Uani 1 1 d .
C25 C 0.2180(2) -0.0934(3) 1.5504(3) 0.0782(11) Uani 1 1 d .
H25A H 0.2694 -0.0878 1.5113 0.117 Uiso 1 1 calc R
H25B H 0.2229 -0.1121 1.6417 0.117 Uiso 1 1 calc R
H25C H 0.1916 -0.0393 1.5481 0.117 Uiso 1 1 calc R
C26 C 0.2184(3) -0.2383(3) 1.4684(4) 0.0983(14) Uani 1 1 d .
H26A H 0.1897 -0.2807 1.4190 0.147 Uiso 1 1 calc R
H26B H 0.2276 -0.2583 1.5581 0.147 Uiso 1 1 calc R
H26C H 0.2681 -0.2278 1.4251 0.147 Uiso 1 1 calc R
C27 C 0.0968(2) -0.1713(3) 1.5483(4) 0.0981(16) Uani 1 1 d .
H27A H 0.0663 -0.1198 1.5485 0.147 Uiso 1 1 calc R
H27B H 0.1089 -0.1874 1.6389 0.147 Uiso 1 1 calc R
H27C H 0.0673 -0.2160 1.5059 0.147 Uiso 1 1 calc R
C28 C 0.13530(16) 0.01410(19) 0.8647(3) 0.0531(7) Uani 1 1 d .
H28A H 0.1117 0.0100 0.7763 0.064 Uiso 1 1 calc R
H28B H 0.1917 0.0064 0.8547 0.064 Uiso 1 1 calc R
C29 C 0.1201(2) 0.0994(2) 0.9194(4) 0.0803(11) Uani 1 1 d .
H29A H 0.0642 0.1083 0.9266 0.120 Uiso 1 1 calc R
H29B H 0.1423 0.1416 0.8609 0.120 Uiso 1 1 calc R
H29C H 0.1437 0.1041 1.0066 0.120 Uiso 1 1 calc R
C30 C -0.19519(15) -0.20409(18) 0.9657(3) 0.0460(6) Uani 1 1 d .
C31 C -0.2226(2) -0.2128(4) 1.1053(4) 0.1091(17) Uani 1 1 d .
H31A H -0.2742 -0.2379 1.1061 0.164 Uiso 1 1 calc R
H31B H -0.2247 -0.1576 1.1466 0.164 Uiso 1 1 calc R
H31C H -0.1868 -0.2486 1.1542 0.164 Uiso 1 1 calc R
C32 C -0.1906(2) -0.2905(2) 0.9063(5) 0.1068(17) Uani 1 1 d .
H32A H -0.2413 -0.3173 0.9111 0.160 Uiso 1 1 calc R
H32B H -0.1528 -0.3239 0.9550 0.160 Uiso 1 1 calc R
H32C H -0.1745 -0.2862 0.8142 0.160 Uiso 1 1 calc R
C33 C -0.2562(2) -0.1550(3) 0.8924(5) 0.1147(19) Uani 1 1 d .
H33A H -0.2429 -0.1528 0.7989 0.172 Uiso 1 1 calc R
H33B H -0.2587 -0.0981 0.9277 0.172 Uiso 1 1 calc R
H33C H -0.3065 -0.1822 0.9033 0.172 Uiso 1 1 calc R

loop_
_atom_site_aniso_label
_atom_site_aniso_U_11
_atom_site_aniso_U_22
_atom_site_aniso_U_33
_atom_site_aniso_U_23
_atom_site_aniso_U_13
_atom_site_aniso_U_12
B1 0.0305(16) 0.050(2) 0.0519(19) 0.0087(15) 0.0041(13) -0.0080(13)
F1 0.0751(12) 0.0663(12) 0.0741(12) 0.0151(10) 0.0046(10) -0.0309(9)
F2 0.0339(9) 0.0935(14) 0.0699(12) 0.0031(10) 0.0060(8) 0.0069(8)
N1 0.0321(11) 0.0476(14) 0.0490(13) 0.0009(10) 0.0014(10) -0.0037(9)
N2 0.0353(12) 0.0506(14) 0.0441(13) 0.0042(11) 0.0037(10) -0.0011(9)
N3 0.0366(12) 0.0504(14) 0.0436(13) 0.0080(11) 0.0038(10) -0.0070(9)
C1 0.0429(16) 0.083(2) 0.0593(19) -0.0090(18) -0.0090(15) -0.0124(14)
C2 0.057(2) 0.107(3) 0.0480(18) -0.0159(19) -0.0092(16) -0.0087(18)
C3 0.0446(17) 0.081(2) 0.0449(18) 0.0059(15) 0.0042(13) 0.0001(15)
C4 0.0310(13) 0.0478(17) 0.0473(17) 0.0063(13) 0.0009(12) -0.0039(11)
C5 0.0297(13) 0.0365(15) 0.0512(17) 0.0036(12) 0.0037(11) 0.0020(10)
C6 0.0298(13) 0.0427(15) 0.0497(16) -0.0035(13) -0.0006(12) -0.0024(10)
C7 0.0412(16) 0.070(2) 0.0563(18) -0.0109(16) -0.0054(15) -0.0033(13)
C8 0.0573(19) 0.088(3) 0.0504(18) -0.0118(17) -0.0071(16) 0.0087(17)
C9 0.0512(18) 0.079(3) 0.0462(19) 0.0043(16) 0.0063(14) 0.0004(16)
C10 0.0354(15) 0.0440(16) 0.0566(17) 0.0024(13) 0.0009(13) -0.0028(11)
C11 0.0351(14) 0.0445(15) 0.0483(15) 0.0034(13) 0.0023(12) -0.0051(11)
C12 0.0312(13) 0.0391(15) 0.0489(15) -0.0008(12) 0.0053(12) -0.0039(10)
C13 0.0308(13) 0.0448(16) 0.0479(16) -0.0007(12) -0.0036(11) -0.0036(10)
C14 0.0310(13) 0.0432(15) 0.0425(15) 0.0003(12) 0.0000(11) -0.0014(10)
C15 0.0341(13) 0.0434(15) 0.0442(16) 0.0061(12) 0.0006(11) -0.0078(11)
C16 0.0321(13) 0.0396(15) 0.0413(14) 0.0023(12) -0.0007(11) -0.0039(10)
C17 0.0320(13) 0.0397(14) 0.0417(15) 0.0012(12) 0.0016(11) 0.0002(10)
C18 0.0356(14) 0.0470(16) 0.0429(15) 0.0045(12) -0.0022(12) -0.0029(11)
C19 0.0486(17) 0.0654(19) 0.0419(16) 0.0149(14) -0.0013(13) -0.0044(13)
C20 0.0428(16) 0.071(2) 0.0423(16) 0.0069(15) -0.0109(13) -0.0005(13)
C21 0.0376(14) 0.0482(17) 0.0465(16) -0.0011(13) -0.0006(12) 0.0011(11)
C22 0.0354(14) 0.0439(16) 0.0442(15) 0.0034(13) -0.0037(12) -0.0057(10)
C23 0.0329(13) 0.0439(15) 0.0374(13) 0.0056(11) -0.0032(11) -0.0040(10)
C24 0.0403(15) 0.0553(18) 0.0434(15) 0.0016(13) -0.0063(12) -0.0077(12)
C25 0.086(3) 0.097(3) 0.052(2) 0.0006(19) -0.0134(18) -0.037(2)
C26 0.150(4) 0.079(3) 0.066(2) 0.017(2) -0.010(3) 0.036(3)
C27 0.060(2) 0.182(5) 0.052(2) 0.022(3) -0.0008(18) -0.036(2)
C28 0.0409(16) 0.068(2) 0.0501(17) 0.0188(15) 0.0028(13) -0.0082(13)
C29 0.086(3) 0.052(2) 0.103(3) 0.026(2) 0.004(2) 0.0012(17)
C30 0.0361(14) 0.0546(18) 0.0473(16) -0.0037(13) -0.0058(12) -0.0038(12)
C31 0.056(2) 0.201(5) 0.070(3) -0.003(3) 0.0029(19) -0.046(3)
C32 0.074(3) 0.081(3) 0.165(5) -0.039(3) 0.042(3) -0.029(2)
C33 0.044(2) 0.138(4) 0.162(5) 0.062(4) -0.032(3) -0.016(2)

loop_
_atom_type_symbol
_atom_type_description
_atom_type_scat_dispersion_real
_atom_type_scat_dispersion_imag
_atom_type_scat_source
C C 0.0033 0.0016 'International Tables Vol C Tables 4.2.6.8 and 6.1.1.4'
H H 0.0000 0.0000 'International Tables Vol C Tables 4.2.6.8 and 6.1.1.4'
N N 0.0061 0.0033 'International Tables Vol C Tables 4.2.6.8 and 6.1.1.4'
F F 0.0171 0.0103 'International Tables Vol C Tables 4.2.6.8 and 6.1.1.4'
B B 0.0013 0.0007 'International Tables Vol C Tables 4.2.6.8 and 6.1.1.4'

loop_
_geom_angle_atom_site_label_1
_geom_angle_atom_site_label_2
_geom_angle_atom_site_label_3
_geom_angle
F2 B1 F1 109.8(2)
F2 B1 N2 109.9(2)
F1 B1 N2 110.4(2)
F2 B1 N1 110.9(2)
F1 B1 N1 109.8(2)
N2 B1 N1 106.1(2)
C1 N1 C4 107.3(2)
C1 N1 B1 127.4(2)
C4 N1 B1 125.2(2)
C9 N2 C6 106.9(2)
C9 N2 B1 127.1(2)
C6 N2 B1 125.5(2)
C17 N3 C18 107.8(2)
C17 N3 C28 125.6(2)
C18 N3 C28 123.5(2)
N1 C1 C2 110.3(3)
C3 C2 C1 107.0(3)
C2 C3 C4 107.3(3)
N1 C4 C3 107.9(2)
N1 C4 C5 120.5(2)
C3 C4 C5 131.3(2)
C6 C5 C4 120.6(2)
C6 C5 C10 120.9(2)
C4 C5 C10 118.5(2)
C5 C6 N2 120.4(2)
C5 C6 C7 131.9(2)
N2 C6 C7 107.7(2)
C8 C7 C6 107.6(3)
C7 C8 C9 106.7(3)
N2 C9 C8 111.0(3)
C11 C10 C5 179.2(3)
C10 C11 C12 174.1(3)
C13 C12 C17 117.4(2)
C13 C12 C11 117.1(2)
C17 C12 C11 125.3(2)
C12 C13 C14 123.9(2)
C15 C14 C13 117.0(2)
C15 C14 C24 122.3(2)
C13 C14 C24 120.6(2)
C16 C15 C14 120.7(2)
C15 C16 C17 121.2(2)
C15 C16 C23 132.1(2)
C17 C16 C23 106.7(2)
N3 C17 C12 130.6(2)
N3 C17 C16 109.8(2)
C12 C17 C16 119.7(2)
C19 C18 N3 130.0(2)
C19 C18 C23 120.5(2)
N3 C18 C23 109.6(2)
C18 C19 C20 117.9(3)
C19 C20 C21 123.3(3)
C22 C21 C20 117.6(2)
C22 C21 C30 121.7(2)
C20 C21 C30 120.7(2)
C21 C22 C23 120.6(2)
C22 C23 C18 120.1(2)
C22 C23 C16 133.7(2)
C18 C23 C16 106.2(2)
C25 C24 C27 107.0(3)
C25 C24 C14 112.4(2)
C27 C24 C14 111.8(2)
C25 C24 C26 107.6(3)
C27 C24 C26 109.7(3)
C14 C24 C26 108.2(2)
N3 C28 C29 113.0(3)
C31 C30 C33 107.0(3)
C31 C30 C32 108.0(3)
C33 C30 C32 108.4(3)
C31 C30 C21 112.1(2)
C33 C30 C21 111.8(2)
C32 C30 C21 109.3(2)

loop_
_geom_bond_atom_site_label_1
_geom_bond_atom_site_label_2
_geom_bond_distance
B1 F2 1.381(4)
B1 F1 1.384(4)
B1 N2 1.538(4)
B1 N1 1.547(4)
N1 C1 1.334(4)
N1 C4 1.394(3)
N2 C9 1.341(4)
N2 C6 1.399(3)
N3 C17 1.388(3)
N3 C18 1.403(3)
N3 C28 1.452(3)
C1 C2 1.398(5)
C2 C3 1.370(4)
C3 C4 1.405(4)
C4 C5 1.401(4)
C5 C6 1.395(4)
C5 C10 1.423(4)
C6 C7 1.407(4)
C7 C8 1.378(5)
C8 C9 1.389(5)
C10 C11 1.205(3)
C11 C12 1.429(3)
C12 C13 1.401(4)
C12 C17 1.408(3)
C13 C14 1.408(3)
C14 C15 1.401(3)
C14 C24 1.524(4)
C15 C16 1.391(4)
C16 C17 1.410(3)
C16 C23 1.457(3)
C18 C19 1.385(4)
C18 C23 1.411(4)
C19 C20 1.392(4)
C20 C21 1.405(4)
C21 C22 1.389(4)
C21 C30 1.544(4)
C22 C23 1.397(3)
C24 C25 1.518(4)
C24 C27 1.518(4)
C24 C26 1.537(5)
C28 C29 1.499(5)
C30 C31 1.505(5)
C30 C33 1.513(5)
C30 C32 1.512(5)

loop_
_geom_torsion_atom_site_label_1
_geom_torsion_atom_site_label_2
_geom_torsion_atom_site_label_3
_geom_torsion_atom_site_label_4
_geom_torsion
F2 B1 N1 C1 71.4(4)
F1 B1 N1 C1 -50.1(4)
N2 B1 N1 C1 -169.4(3)
F2 B1 N1 C4 -104.9(3)
F1 B1 N1 C4 133.6(3)
N2 B1 N1 C4 14.4(4)
F2 B1 N2 C9 -65.9(4)
F1 B1 N2 C9 55.2(4)
N1 B1 N2 C9 174.2(3)
F2 B1 N2 C6 105.4(3)
F1 B1 N2 C6 -133.4(3)
N1 B1 N2 C6 -14.5(4)
C4 N1 C1 C2 -0.5(4)
B1 N1 C1 C2 -177.3(3)
N1 C1 C2 C3 1.2(4)
C1 C2 C3 C4 -1.4(4)
C1 N1 C4 C3 -0.3(3)
B1 N1 C4 C3 176.5(3)
C1 N1 C4 C5 174.4(3)
B1 N1 C4 C5 -8.7(4)
C2 C3 C4 N1 1.1(4)
C2 C3 C4 C5 -172.9(3)
N1 C4 C5 C6 0.5(4)
C3 C4 C5 C6 173.8(3)
N1 C4 C5 C10 -178.9(2)
C3 C4 C5 C10 -5.5(5)
C4 C5 C6 N2 -0.5(4)
C10 C5 C6 N2 178.8(2)
C4 C5 C6 C7 -178.4(3)
C10 C5 C6 C7 0.9(5)
C9 N2 C6 C5 -178.2(3)
B1 N2 C6 C5 9.0(4)
C9 N2 C6 C7 0.1(3)
B1 N2 C6 C7 -172.7(3)
C5 C6 C7 C8 177.5(3)
N2 C6 C7 C8 -0.5(3)
C6 C7 C8 C9 0.7(4)
C6 N2 C9 C8 0.4(4)
B1 N2 C9 C8 173.0(3)
C7 C8 C9 N2 -0.7(4)
C6 C5 C10 C11 -129(25)
C4 C5 C10 C11 51(25)
C5 C10 C11 C12 -93(25)
C10 C11 C12 C13 17(3)
C10 C11 C12 C17 -158(3)
C17 C12 C13 C14 0.9(4)
C11 C12 C13 C14 -175.3(2)
C12 C13 C14 C15 1.4(4)
C12 C13 C14 C24 179.7(2)
C13 C14 C15 C16 -2.5(4)
C24 C14 C15 C16 179.2(2)
C14 C15 C16 C17 1.3(4)
C14 C15 C16 C23 -175.8(3)
C18 N3 C17 C12 -177.3(3)
C28 N3 C17 C12 -17.0(4)
C18 N3 C17 C16 1.9(3)
C28 N3 C17 C16 162.1(2)
C13 C12 C17 N3 177.0(3)
C11 C12 C17 N3 -7.2(4)
C13 C12 C17 C16 -2.1(4)
C11 C12 C17 C16 173.7(3)
C15 C16 C17 N3 -178.2(2)
C23 C16 C17 N3 -0.4(3)
C15 C16 C17 C12 1.1(4)
C23 C16 C17 C12 178.8(2)
C17 N3 C18 C19 176.7(3)
C28 N3 C18 C19 16.0(4)
C17 N3 C18 C23 -2.7(3)
C28 N3 C18 C23 -163.4(3)
N3 C18 C19 C20 -179.7(3)
C23 C18 C19 C20 -0.4(4)
C18 C19 C20 C21 -0.3(5)
C19 C20 C21 C22 0.4(4)
C19 C20 C21 C30 -179.3(3)
C20 C21 C22 C23 0.1(4)
C30 C21 C22 C23 179.8(3)
C21 C22 C23 C18 -0.7(4)
C21 C22 C23 C16 176.6(3)
C19 C18 C23 C22 0.9(4)
N3 C18 C23 C22 -179.7(2)
C19 C18 C23 C16 -177.1(3)
N3 C18 C23 C16 2.4(3)
C15 C16 C23 C22 -1.3(5)
C17 C16 C23 C22 -178.8(3)
C15 C16 C23 C18 176.3(3)
C17 C16 C23 C18 -1.2(3)
C15 C14 C24 C25 -147.1(3)
C13 C14 C24 C25 34.7(4)
C15 C14 C24 C27 -26.8(4)
C13 C14 C24 C27 155.0(3)
C15 C14 C24 C26 94.2(3)
C13 C14 C24 C26 -84.0(3)
C17 N3 C28 C29 -68.0(4)
C18 N3 C28 C29 89.3(3)
C22 C21 C30 C31 28.6(4)
C20 C21 C30 C31 -151.7(4)
C22 C21 C30 C33 148.8(3)
C20 C21 C30 C33 -31.5(4)
C22 C21 C30 C32 -91.2(4)
C20 C21 C30 C32 88.5(4)
